data_7235179
loop_
_publ_author_name
'Chung-Hao Tseng'
'Mark A. Fox'
'Jia-Ling Liao'
'Chia-Hao Ku'
'Zong-Ting Sie'
'Chih-Hao Chang'
'Jin-Yun Wang'
'Zhong-Ning Chen'
'Gene-Hsiang Lee'
'Yun Chi'

_publ_section_title
;
 Luminescent Pt(ii) complexes featuring imidazolylidene-pyridylidene and
 dianionic bipyrazolate: from fundamentals to OLED fabrications
;
_journal_name_full 'Journal of Materials Chemistry C'
_journal_page_first 1420
_journal_page_last 1435
_journal_paper_doi 10.1039/C6TC05154E
_journal_volume 5
_journal_year 2017
_chemical_formula_sum 'C19 H15 F6 N7 Pt'
_chemical_formula_weight 650.47
_space_group_crystal_system orthorhombic
_space_group_IT_number 62
_space_group_name_Hall '-P 2ac 2n'
_space_group_name_H-M_alt 'P n m a'
_atom_sites_solution_hydrogens geom
_cell_angle_alpha 90
_cell_angle_beta 90
_cell_angle_gamma 90
_cell_formula_units_Z 4
_cell_length_a 21.8036(14)
_cell_length_b 6.7963(4)
_cell_length_c 13.7863(9)
_cell_measurement_reflns_used 4595
_cell_measurement_temperature 200(2)
_cell_measurement_theta_max 24.93
_cell_measurement_theta_min 2.38
_cell_volume 2042.9(2)
_computing_cell_refinement 'Bruker SAINT'
_computing_data_collection 'Bruker SMART'
_computing_data_reduction 'Bruker SAINT'
_computing_molecular_graphics 'Bruker SHELXTL'
_computing_publication_material 'Bruker SHELXTL'
_computing_structure_refinement 'SHELXL-2014/7 (Sheldrick, 2014)'
_computing_structure_solution 'Bruker SHELXTL'
_diffrn_ambient_temperature 200(2)
_diffrn_measured_fraction_theta_full 0.999
_diffrn_measured_fraction_theta_max 0.999
_diffrn_measurement_device_type 'BRUKER SMART APEXCCD area detector'
_diffrn_measurement_method 'omega scans'
_diffrn_radiation_type MoK\a
_diffrn_radiation_wavelength 0.71073
_diffrn_reflns_av_R_equivalents 0.0423
_diffrn_reflns_av_unetI/netI 0.0281
_diffrn_reflns_Laue_measured_fraction_full 0.999
_diffrn_reflns_Laue_measured_fraction_max 0.999
_diffrn_reflns_limit_h_max 28
_diffrn_reflns_limit_h_min -28
_diffrn_reflns_limit_k_max 8
_diffrn_reflns_limit_k_min -8
_diffrn_reflns_limit_l_max 17
_diffrn_reflns_limit_l_min -17
_diffrn_reflns_number 15328
_diffrn_reflns_point_group_measured_fraction_full 0.999
_diffrn_reflns_point_group_measured_fraction_max 0.999
_diffrn_reflns_theta_full 25.242
_diffrn_reflns_theta_max 27.497
_diffrn_reflns_theta_min 2.382
_exptl_absorpt_coefficient_mu 6.946
_exptl_absorpt_correction_T_max 0.743
_exptl_absorpt_correction_T_min 0.446
_exptl_absorpt_correction_type multi-scan
_exptl_absorpt_process_details 'SADABS (Bruker, 2008)'
_exptl_crystal_colour light-yellow
_exptl_crystal_density_diffrn 2.115
_exptl_crystal_density_meas ?
_exptl_crystal_description needle
_exptl_crystal_F_000 1240
_exptl_crystal_size_max 0.450
_exptl_crystal_size_mid 0.100
_exptl_crystal_size_min 0.100
_refine_diff_density_max 0.848
_refine_diff_density_min -0.648
_refine_diff_density_rms 0.148
_refine_ls_extinction_coef .
_refine_ls_extinction_method none
_refine_ls_goodness_of_fit_ref 1.051
_refine_ls_hydrogen_treatment constr
_refine_ls_matrix_type full
_refine_ls_number_parameters 206
_refine_ls_number_reflns 2538
_refine_ls_number_restraints 22
_refine_ls_restrained_S_all 1.105
_refine_ls_R_factor_all 0.0260
_refine_ls_R_factor_gt 0.0221
_refine_ls_shift/su_max 0.001
_refine_ls_shift/su_mean 0.000
_refine_ls_structure_factor_coef Fsqd
_refine_ls_weighting_details 'w=1/[\s^2^(Fo^2^)+(0.0224P)^2^+1.7838P] where P=(Fo^2^+2Fc^2^)/3'
_refine_ls_weighting_scheme calc
_refine_ls_wR_factor_gt 0.0502
_refine_ls_wR_factor_ref 0.0517
_reflns_Friedel_coverage 0.000
_reflns_Friedel_fraction_full .
_reflns_Friedel_fraction_max .
_reflns_number_gt 2294
_reflns_number_total 2538
_reflns_threshold_expression 'I > 2\s(I)'
_cod_data_source_file J-Mater-Chem-C-2017-5-1420.cif
_cod_data_source_block 5
_cod_depositor_comments
;
The following automatic conversions were performed:

data item '_exptl_crystal_density_meas' value 'not_measured' was
changed to '?' -- the value is perceived as not measured.

Automatic conversion script
Id: cif_fix_values 6909 2019-04-08 15:41:33Z antanas 
;
_cod_database_code 7235179
_shelx_space_group_comment
; 
The symmetry employed for this shelxl refinement is uniquely defined 
by the following loop, which should always be used as a source of 
symmetry information in preference to the above space-group names. 
They are only intended as comments. 
;
_shelx_estimated_absorpt_t_min 0.146
_shelx_estimated_absorpt_t_max 0.543

loop_
_space_group_symop_operation_xyz
'x, y, z'
'-x+1/2, -y, z+1/2'
'-x, y+1/2, -z'
'x+1/2, -y+1/2, -z+1/2'
'-x, -y, -z'
'x-1/2, y, -z-1/2'
'x, -y-1/2, z'
'-x-1/2, y-1/2, z-1/2'

loop_
_atom_site_label
_atom_site_type_symbol
_atom_site_fract_x
_atom_site_fract_y
_atom_site_fract_z
_atom_site_U_iso_or_equiv
_atom_site_adp_type
_atom_site_occupancy
_atom_site_site_symmetry_order
_atom_site_calc_flag
_atom_site_refinement_flags_posn
_atom_site_refinement_flags_adp
_atom_site_refinement_flags_occupancy
_atom_site_disorder_assembly
_atom_site_disorder_group
Pt Pt 0.04351(2) 0.2500 0.50999(2) 0.02048(6) Uani 1 2 d S T P . .
N1 N 0.04749(18) 0.2500 0.7387(3) 0.0318(9) Uani 1 2 d S T P . .
N2 N -0.04021(17) 0.2500 0.6689(3) 0.0269(8) Uani 1 2 d S T P . .
N3 N -0.07970(18) 0.2500 0.4202(3) 0.0285(8) Uani 1 2 d S T P . .
H3 H -0.0603 0.2500 0.3642 0.034 Uiso 1 2 calc R U P . .
N4 N 0.01962(18) 0.2500 0.2881(3) 0.0264(8) Uani 1 2 d S T P . .
N5 N 0.05900(17) 0.2500 0.3643(2) 0.0242(8) Uani 1 2 d S T P . .
N6 N 0.13871(18) 0.2500 0.5022(2) 0.0255(8) Uani 1 2 d S T P A .
N7 N 0.18499(17) 0.2500 0.5673(3) 0.0323(9) Uani 1 2 d S T P A .
C1 C 0.0212(2) 0.2500 0.6503(3) 0.0241(9) Uani 1 2 d S T P . .
C2 C 0.0026(2) 0.2500 0.8104(3) 0.0382(12) Uani 1 2 d S T P . .
H2 H 0.0096 0.2500 0.8784 0.046 Uiso 1 2 calc R U P . .
C3 C -0.0520(2) 0.2500 0.7671(3) 0.0340(11) Uani 1 2 d S T P . .
H3A H -0.0910 0.2500 0.7977 0.041 Uiso 1 2 calc R U P . .
C4 C -0.0457(2) 0.2500 0.5023(3) 0.0249(10) Uani 1 2 d S T P . .
C5 C -0.0793(2) 0.2500 0.5890(3) 0.0250(9) Uani 1 2 d S T P . .
C6 C -0.1424(2) 0.2500 0.5924(4) 0.0353(11) Uani 1 2 d S T P . .
H6 H -0.1638 0.2500 0.6524 0.042 Uiso 1 2 calc R U P . .
C7 C -0.1736(3) 0.2500 0.5042(4) 0.0417(13) Uani 1 2 d S T P . .
H7 H -0.2171 0.2500 0.5036 0.050 Uiso 1 2 calc R U P . .
C8 C -0.1422(2) 0.2500 0.4193(4) 0.0372(12) Uani 1 2 d S T P . .
H8 H -0.1638 0.2500 0.3594 0.045 Uiso 1 2 calc R U P . .
C9 C 0.1136(2) 0.2500 0.7596(4) 0.0453(14) Uani 1 2 d S T P . .
H9 H 0.1359 0.2500 0.6962 0.054 Uiso 1 2 calc R U P . .
C10 C 0.1319(2) 0.0662(7) 0.8141(3) 0.0619(12) Uani 1 1 d . . . . .
H10A H 0.1144 0.0702 0.8796 0.093 Uiso 1 1 calc R U . . .
H10B H 0.1767 0.0592 0.8184 0.093 Uiso 1 1 calc R U . . .
H10C H 0.1164 -0.0498 0.7798 0.093 Uiso 1 1 calc R U . . .
C11 C 0.0314(2) 0.2500 0.1098(4) 0.0394(12) Uani 1 2 d S T P . .
C12 C 0.0563(2) 0.2500 0.2092(3) 0.0306(10) Uani 1 2 d S T P A .
C13 C 0.1177(2) 0.2500 0.2333(3) 0.0303(10) Uani 1 2 d S T P . .
H13 H 0.1521 0.2500 0.1909 0.036 Uiso 1 2 calc R U P A .
C14 C 0.1174(2) 0.2500 0.3343(3) 0.0243(9) Uani 1 2 d S T P A .
C15 C 0.1622(2) 0.2500 0.4112(3) 0.0246(9) Uani 1 2 d S T P . .
C16 C 0.2255(2) 0.2500 0.4159(3) 0.0343(11) Uani 1 2 d S T P A .
H16 H 0.2545 0.2500 0.3643 0.041 Uiso 1 2 calc R U P . .
C17 C 0.2360(2) 0.2500 0.5156(3) 0.0348(11) Uani 1 2 d S T P . .
C18 C 0.2952(2) 0.2500 0.5669(4) 0.0569(15) Uani 1 2 d DS TU P A .
F1 F -0.02870(18) 0.212(2) 0.1069(3) 0.056(4) Uani 0.5 1 d . . P A 1
F2 F 0.05029(12) 0.0941(4) 0.05855(16) 0.0591(7) Uani 1 1 d . . . . .
F3 F 0.2970(3) 0.1599(11) 0.6494(4) 0.094(3) Uani 0.5 1 d D U P A -1
F4 F 0.3101(3) 0.4431(11) 0.5904(7) 0.113(3) Uani 0.5 1 d D U P A -1
F5 F 0.3423(2) 0.2034(13) 0.5144(4) 0.075(3) Uani 0.5 1 d D U P A -1

loop_
_atom_site_aniso_label
_atom_site_aniso_U_11
_atom_site_aniso_U_22
_atom_site_aniso_U_33
_atom_site_aniso_U_23
_atom_site_aniso_U_13
_atom_site_aniso_U_12
Pt 0.02191(10) 0.02192(10) 0.01762(9) 0.000 -0.00050(6) 0.000
N1 0.037(2) 0.038(2) 0.0200(19) 0.000 0.0011(16) 0.000
N2 0.030(2) 0.0258(19) 0.0247(19) 0.000 0.0050(15) 0.000
N3 0.031(2) 0.029(2) 0.026(2) 0.000 -0.0035(16) 0.000
N4 0.027(2) 0.030(2) 0.0214(18) 0.000 -0.0058(15) 0.000
N5 0.0285(19) 0.029(2) 0.0154(17) 0.000 -0.0027(14) 0.000
N6 0.024(2) 0.032(2) 0.0205(18) 0.000 -0.0033(14) 0.000
N7 0.0193(19) 0.048(3) 0.029(2) 0.000 -0.0038(16) 0.000
C1 0.028(2) 0.023(2) 0.021(2) 0.000 0.0000(17) 0.000
C2 0.046(3) 0.051(3) 0.018(2) 0.000 0.009(2) 0.000
C3 0.044(3) 0.033(3) 0.025(2) 0.000 0.012(2) 0.000
C4 0.027(2) 0.017(2) 0.031(2) 0.000 0.0000(18) 0.000
C5 0.024(2) 0.021(2) 0.030(2) 0.000 0.0018(18) 0.000
C6 0.032(3) 0.033(3) 0.040(3) 0.000 0.007(2) 0.000
C7 0.025(3) 0.043(3) 0.057(4) 0.000 0.001(2) 0.000
C8 0.027(3) 0.034(3) 0.050(3) 0.000 -0.009(2) 0.000
C9 0.036(3) 0.079(4) 0.021(2) 0.000 0.000(2) 0.000
C10 0.054(3) 0.063(3) 0.068(3) -0.009(2) -0.016(2) 0.021(2)
C11 0.045(3) 0.052(3) 0.021(2) 0.000 -0.003(2) 0.000
C12 0.034(3) 0.034(3) 0.024(2) 0.000 -0.0004(19) 0.000
C13 0.031(3) 0.037(3) 0.023(2) 0.000 0.0031(18) 0.000
C14 0.025(2) 0.024(2) 0.023(2) 0.000 0.0008(17) 0.000
C15 0.024(2) 0.028(2) 0.022(2) 0.000 -0.0012(17) 0.000
C16 0.030(3) 0.044(3) 0.029(2) 0.000 0.003(2) 0.000
C17 0.027(2) 0.047(3) 0.031(3) 0.000 -0.0028(19) 0.000
C18 0.028(3) 0.100(4) 0.043(3) 0.000 -0.006(2) 0.000
F1 0.042(2) 0.095(13) 0.0314(18) -0.011(3) -0.0133(15) -0.001(3)
F2 0.093(2) 0.0588(15) 0.0259(11) -0.0117(11) -0.0081(11) 0.0010(13)
F3 0.055(3) 0.164(7) 0.063(3) 0.040(4) -0.032(3) -0.014(4)
F4 0.069(4) 0.127(5) 0.143(6) -0.047(5) -0.052(5) -0.017(4)
F5 0.034(2) 0.110(8) 0.082(3) -0.031(4) -0.007(2) 0.017(3)

loop_
_atom_type_symbol
_atom_type_description
_atom_type_scat_dispersion_real
_atom_type_scat_dispersion_imag
_atom_type_scat_source
C C 0.0033 0.0016 'International Tables Vol C Tables 4.2.6.8 and 6.1.1.4'
H H 0.0000 0.0000 'International Tables Vol C Tables 4.2.6.8 and 6.1.1.4'
N N 0.0061 0.0033 'International Tables Vol C Tables 4.2.6.8 and 6.1.1.4'
F F 0.0171 0.0103 'International Tables Vol C Tables 4.2.6.8 and 6.1.1.4'
Pt Pt -1.7033 8.3905 'International Tables Vol C Tables 4.2.6.8 and 6.1.1.4'

loop_
_geom_angle_atom_site_label_1
_geom_angle_atom_site_label_2
_geom_angle_atom_site_label_3
_geom_angle
_geom_angle_site_symmetry_1
_geom_angle_site_symmetry_3
C4 Pt C1 78.98(18) . .
C4 Pt N5 96.44(16) . .
C1 Pt N5 175.42(15) . .
C4 Pt N6 173.93(15) . .
C1 Pt N6 107.09(16) . .
N5 Pt N6 77.49(14) . .
C1 N1 C2 110.1(4) . .
C1 N1 C9 126.5(4) . .
C2 N1 C9 123.4(4) . .
C1 N2 C3 111.5(4) . .
C1 N2 C5 116.9(4) . .
C3 N2 C5 131.6(4) . .
C4 N3 C8 123.7(4) . .
C12 N4 N5 104.4(4) . .
C14 N5 N4 111.3(4) . .
C14 N5 Pt 117.5(3) . .
N4 N5 Pt 131.2(3) . .
N7 N6 C15 109.5(4) . .
N7 N6 Pt 135.4(3) . .
C15 N6 Pt 115.2(3) . .
C17 N7 N6 105.7(4) . .
N1 C1 N2 104.4(4) . .
N1 C1 Pt 140.7(4) . .
N2 C1 Pt 115.0(3) . .
C3 C2 N1 108.0(4) . .
C2 C3 N2 106.0(4) . .
N3 C4 C5 115.3(4) . .
N3 C4 Pt 126.3(3) . .
C5 C4 Pt 118.4(3) . .
C6 C5 N2 125.8(4) . .
C6 C5 C4 123.5(4) . .
N2 C5 C4 110.8(4) . .
C5 C6 C7 117.2(5) . .
C8 C7 C6 120.6(5) . .
C7 C8 N3 119.7(5) . .
N1 C9 C10 110.9(3) . .
N1 C9 C10 110.9(3) . 7_565
C10 C9 C10 111.4(5) . 7_565
F1 C11 F1 22.5(14) 7_565 .
F1 C11 F2 116.1(6) 7_565 .
F1 C11 F2 97.6(6) . .
F1 C11 F2 97.6(6) 7_565 7_565
F1 C11 F2 116.1(6) . 7_565
F2 C11 F2 104.7(4) . 7_565
F1 C11 C12 112.8(4) 7_565 .
F1 C11 C12 112.8(4) . .
F2 C11 C12 112.2(3) . .
F2 C11 C12 112.2(3) 7_565 .
N4 C12 C13 112.4(4) . .
N4 C12 C11 122.1(4) . .
C13 C12 C11 125.4(4) . .
C12 C13 C14 103.7(4) . .
N5 C14 C13 108.2(4) . .
N5 C14 C15 114.7(4) . .
C13 C14 C15 137.1(4) . .
N6 C15 C16 109.5(4) . .
N6 C15 C14 115.2(4) . .
C16 C15 C14 135.3(4) . .
C15 C16 C17 102.1(4) . .
N7 C17 C16 113.2(4) . .
N7 C17 C18 118.6(4) . .
C16 C17 C18 128.2(5) . .
F3 C18 F5 110.6(5) . .
F3 C18 F4 103.6(7) . .
F5 C18 F4 100.2(6) . .
F3 C18 C17 116.7(5) . .
F5 C18 C17 115.3(5) . .
F4 C18 C17 108.4(4) . .
F1 F1 C11 78.8(7) 7_565 .

loop_
_geom_bond_atom_site_label_1
_geom_bond_atom_site_label_2
_geom_bond_distance
_geom_bond_site_symmetry_2
Pt C4 1.949(4) .
Pt C1 1.994(4) .
Pt N5 2.037(3) .
Pt N6 2.078(4) .
N1 C1 1.347(6) .
N1 C2 1.392(6) .
N1 C9 1.470(6) .
N2 C1 1.363(6) .
N2 C3 1.379(6) .
N2 C5 1.393(6) .
N3 C4 1.353(5) .
N3 C8 1.364(6) .
N4 C12 1.349(6) .
N4 N5 1.357(5) .
N5 C14 1.340(5) .
N6 N7 1.350(5) .
N6 C15 1.356(5) .
N7 C17 1.322(6) .
C2 C3 1.330(7) .
C4 C5 1.401(6) .
C5 C6 1.377(6) .
C6 C7 1.392(7) .
C7 C8 1.355(7) .
C9 C10 1.512(5) .
C9 C10 1.512(5) 7_565
C11 F1 1.337(7) 7_565
C11 F1 1.337(7) .
C11 F2 1.338(4) .
C11 F2 1.338(4) 7_565
C11 C12 1.475(6) .
C12 C13 1.380(6) .
C13 C14 1.393(6) .
C14 C15 1.440(6) .
C15 C16 1.383(6) .
C16 C17 1.393(6) .
C17 C18 1.472(7) .
C18 F3 1.292(6) .
C18 F5 1.296(6) .
C18 F4 1.390(6) .
F1 F1 0.52(3) 7_565

loop_
_geom_hbond_atom_site_label_D
_geom_hbond_atom_site_label_H
_geom_hbond_atom_site_label_A
_geom_hbond_distance_DH
_geom_hbond_distance_HA
_geom_hbond_distance_DA
_geom_hbond_angle_DHA
_geom_hbond_site_symmetry_A
N3 H3 N4 0.88 2.03 2.830(6) 149.7 .
